data_4102942
loop_
_publ_author_name
'Zheng Huang'
'Jianrong (Steve) Zhou'
'John F. Hartwig'

_publ_section_title
;
 N-H Activation of Hydrazines by Iridium(I). Double N-H Activation To Form
 Iridium Aminonitrene Complexes
;
_journal_name_full 'Journal of the American Chemical Society'
_journal_page_first 11458
_journal_page_last 11460
_journal_paper_doi 10.1021/ja1053835
_journal_volume 132
_journal_year 2010
_chemical_absolute_configuration ad
_chemical_formula_moiety 'C37 H55 Ir N2 P2'
_chemical_formula_sum 'C37 H55 Ir N2 P2'
_chemical_formula_weight 781.97
_chemical_name_systematic
; 
? 
;
_space_group_IT_number 19
_symmetry_cell_setting orthorhombic
_symmetry_space_group_name_Hall 'P 2ac 2ab'
_symmetry_space_group_name_H-M 'P 21 21 21'
_atom_sites_solution_hydrogens geom
_atom_sites_solution_primary direct
_atom_sites_solution_secondary difmap
_audit_creation_method SHELXL-97
_audit_update_record
; 
2007-04-12   text and data added, srw 
;
_cell_angle_alpha 90.00
_cell_angle_beta 90.00
_cell_angle_gamma 90.00
_cell_formula_units_Z 4
_cell_length_a 10.7017(4)
_cell_length_b 16.2390(7)
_cell_length_c 20.6097(9)
_cell_measurement_reflns_used 7545
_cell_measurement_temperature 193(2)
_cell_measurement_theta_max 25.79
_cell_measurement_theta_min 2.48
_cell_volume 3581.7(3)
_computing_cell_refinement 'SAINT V6.22 (Bruker, 2001)'
_computing_data_collection 'APEX2 V1.0-27 (Bruker, 2004)'
_computing_data_reduction 'SAINT V6.22 (Bruker, 2001)'
_computing_molecular_graphics 'SHELXTL V6.12 (Bruker, 2001)'
_computing_publication_material 'XCIF (Bruker, 2001)'
_computing_structure_refinement 'SHELXTL V6.12 (Bruker, 2001)'
_computing_structure_solution 'SHELXTL V6.12 (Bruker, 2001)'
_diffrn_ambient_temperature 193(2)
_diffrn_measured_fraction_theta_full 0.991
_diffrn_measured_fraction_theta_max 0.991
_diffrn_measurement_device 'Bruker Kappa/ApexII CCD'
_diffrn_measurement_method 'profile data from \f and \w scans'
_diffrn_radiation_monochromator graphite
_diffrn_radiation_source 'fine-focus sealed tube'
_diffrn_radiation_type MoK\a
_diffrn_radiation_wavelength 0.71073
_diffrn_radiation_wavelength_id ga68ras
_diffrn_reflns_av_R_equivalents 0.0569
_diffrn_reflns_av_sigmaI/netI 0.0392
_diffrn_reflns_limit_h_max 13
_diffrn_reflns_limit_h_min -13
_diffrn_reflns_limit_k_max 19
_diffrn_reflns_limit_k_min -19
_diffrn_reflns_limit_l_max 25
_diffrn_reflns_limit_l_min -25
_diffrn_reflns_number 48782
_diffrn_reflns_theta_full 26.08
_diffrn_reflns_theta_max 26.08
_diffrn_reflns_theta_min 1.60
_exptl_absorpt_coefficient_mu 3.844
_exptl_absorpt_correction_T_max 0.8703
_exptl_absorpt_correction_T_min 0.4837
_exptl_absorpt_correction_type integration
_exptl_absorpt_process_details 'SHELXTL/XPREP (Bruker, 2001)'
_exptl_crystal_colour black
_exptl_crystal_density_diffrn 1.450
_exptl_crystal_density_method 'not measured'
_exptl_crystal_description prism
_exptl_crystal_F_000 1592
_exptl_crystal_id ga68ras
_exptl_crystal_preparation
; 
The data crystal was mounted using oil (Parantone-N, Exxon) to a 
0.3 mm cryo-loop (Hampton Research) with the (-1 8 -2) scattering 
planes roughly normal to the spindle axis. 
;
_exptl_crystal_size_max 0.29
_exptl_crystal_size_mid 0.16
_exptl_crystal_size_min 0.04
_refine_diff_density_max 0.508
_refine_diff_density_min -0.679
_refine_diff_density_rms 0.072
_refine_ls_abs_structure_details 'Flack (1983),  3076 Friedels'
_refine_ls_abs_structure_Flack -0.015(4)
_refine_ls_extinction_method none
_refine_ls_goodness_of_fit_ref 0.990
_refine_ls_hydrogen_treatment mixed
_refine_ls_matrix_type full
_refine_ls_number_parameters 397
_refine_ls_number_reflns 7015
_refine_ls_number_restraints 0
_refine_ls_restrained_S_all 0.990
_refine_ls_R_factor_all 0.0267
_refine_ls_R_factor_gt 0.0221
_refine_ls_shift/su_max 0.004
_refine_ls_shift/su_mean 0.000
_refine_ls_structure_factor_coef Fsqd
_refine_ls_weighting_details 'calc w=1/[\s^2^(Fo^2^)+(0.0167P)^2^+0.0000P] where P=(Fo^2^+2Fc^2^)/3'
_refine_ls_weighting_scheme calc
_refine_ls_wR_factor_gt 0.0393
_refine_ls_wR_factor_ref 0.0405
_reflns_number_gt 6501
_reflns_number_total 7015
_reflns_threshold_expression >2sigma(I)
_cod_data_source_file ja1053835_si_003.cif
_cod_data_source_block ga68ras
_cod_original_sg_symbol_Hall 'P 2ac 2ab '
_cod_original_sg_symbol_H-M 'P 21 21 21 '
_cod_database_code 4102942

loop_
_symmetry_equiv_pos_as_xyz
'x, y, z'
'-x+1/2, -y, z+1/2'
'-x, y+1/2, -z+1/2'
'x+1/2, -y+1/2, -z'

loop_
_atom_site_label
_atom_site_type_symbol
_atom_site_fract_x
_atom_site_fract_y
_atom_site_fract_z
_atom_site_U_iso_or_equiv
_atom_site_adp_type
_atom_site_occupancy
_atom_site_symmetry_multiplicity
_atom_site_calc_flag
_atom_site_refinement_flags
C1 C 0.4672(3) 0.1062(2) 0.73931(17) 0.0283(9) Uani 1 1 d .
H1A H 0.5274 0.1520 0.7446 0.034 Uiso 1 1 calc R
H1B H 0.4744 0.0853 0.6943 0.034 Uiso 1 1 calc R
C2 C 0.3359(3) 0.1376(2) 0.75065(16) 0.0233(8) Uani 1 1 d .
C3 C 0.2774(3) 0.1166(2) 0.80918(16) 0.0207(8) Uani 1 1 d .
C4 C 0.1552(3) 0.1490(2) 0.81821(15) 0.0223(8) Uani 1 1 d .
C5 C 0.0820(3) 0.1213(2) 0.87660(18) 0.0264(8) Uani 1 1 d .
H5A H 0.0224 0.0777 0.8639 0.032 Uiso 1 1 calc R
H5B H 0.0338 0.1682 0.8943 0.032 Uiso 1 1 calc R
C6 C 0.2801(4) 0.1891(2) 0.70514(18) 0.0284(9) Uani 1 1 d .
H6A H 0.3226 0.2017 0.6659 0.034 Uiso 1 1 calc R
C7 C 0.1624(4) 0.2222(2) 0.71677(18) 0.0318(10) Uani 1 1 d .
H7A H 0.1250 0.2585 0.6863 0.038 Uiso 1 1 calc R
C8 C 0.1008(3) 0.2017(2) 0.77317(17) 0.0277(9) Uani 1 1 d .
H8A H 0.0202 0.2238 0.7814 0.033 Uiso 1 1 calc R
C9 C 0.6787(3) 0.0445(3) 0.81156(15) 0.0263(8) Uani 1 1 d .
C10 C 0.6817(3) 0.1128(2) 0.86199(18) 0.0363(10) Uani 1 1 d .
H10A H 0.7684 0.1299 0.8694 0.054 Uiso 1 1 calc R
H10B H 0.6456 0.0927 0.9027 0.054 Uiso 1 1 calc R
H10C H 0.6331 0.1599 0.8463 0.054 Uiso 1 1 calc R
C11 C 0.7462(3) -0.0316(3) 0.83780(16) 0.0328(10) Uani 1 1 d .
H11A H 0.8311 -0.0164 0.8510 0.049 Uiso 1 1 calc R
H11B H 0.7501 -0.0738 0.8039 0.049 Uiso 1 1 calc R
H11C H 0.7005 -0.0532 0.8753 0.049 Uiso 1 1 calc R
C12 C 0.7485(3) 0.0750(2) 0.75068(18) 0.0353(10) Uani 1 1 d .
H12A H 0.8369 0.0835 0.7612 0.053 Uiso 1 1 calc R
H12B H 0.7118 0.1271 0.7360 0.053 Uiso 1 1 calc R
H12C H 0.7412 0.0338 0.7161 0.053 Uiso 1 1 calc R
C13 C 0.4841(3) -0.0747(2) 0.75031(17) 0.0267(9) Uani 1 1 d .
C14 C 0.3526(4) -0.0731(2) 0.72031(17) 0.0391(10) Uani 1 1 d .
H14A H 0.3397 -0.1231 0.6945 0.059 Uiso 1 1 calc R
H14B H 0.3442 -0.0246 0.6923 0.059 Uiso 1 1 calc R
H14C H 0.2900 -0.0706 0.7550 0.059 Uiso 1 1 calc R
C15 C 0.4881(4) -0.1471(2) 0.79779(19) 0.0374(10) Uani 1 1 d .
H15A H 0.4644 -0.1978 0.7751 0.056 Uiso 1 1 calc R
H15B H 0.4297 -0.1370 0.8335 0.056 Uiso 1 1 calc R
H15C H 0.5730 -0.1529 0.8151 0.056 Uiso 1 1 calc R
C16 C 0.5783(4) -0.0884(3) 0.69548(18) 0.0412(11) Uani 1 1 d .
H16A H 0.5576 -0.1394 0.6724 0.062 Uiso 1 1 calc R
H16B H 0.6626 -0.0928 0.7137 0.062 Uiso 1 1 calc R
H16C H 0.5749 -0.0420 0.6652 0.062 Uiso 1 1 calc R
C17 C 0.2148(3) 0.1717(2) 0.99529(18) 0.0289(9) Uani 1 1 d .
C18 C 0.2569(4) 0.2435(2) 0.9510(2) 0.0430(12) Uani 1 1 d .
H18A H 0.2785 0.2913 0.9778 0.064 Uiso 1 1 calc R
H18B H 0.1888 0.2581 0.9215 0.064 Uiso 1 1 calc R
H18C H 0.3302 0.2264 0.9258 0.064 Uiso 1 1 calc R
C19 C 0.3200(4) 0.1556(3) 1.04314(18) 0.0326(10) Uani 1 1 d .
H19A H 0.3321 0.2043 1.0706 0.049 Uiso 1 1 calc R
H19B H 0.3973 0.1440 1.0193 0.049 Uiso 1 1 calc R
H19C H 0.2986 0.1083 1.0704 0.049 Uiso 1 1 calc R
C20 C 0.0987(4) 0.1980(3) 1.0320(2) 0.0487(12) Uani 1 1 d .
H20A H 0.1154 0.2495 1.0552 0.073 Uiso 1 1 calc R
H20B H 0.0757 0.1551 1.0632 0.073 Uiso 1 1 calc R
H20C H 0.0298 0.2064 1.0014 0.073 Uiso 1 1 calc R
C21 C 0.0965(3) -0.0025(2) 0.97930(17) 0.0305(9) Uani 1 1 d .
C22 C 0.0943(4) -0.0755(2) 0.9315(2) 0.0452(12) Uani 1 1 d .
H22A H 0.0402 -0.1191 0.9487 0.068 Uiso 1 1 calc R
H22B H 0.1792 -0.0969 0.9259 0.068 Uiso 1 1 calc R
H22C H 0.0620 -0.0569 0.8895 0.068 Uiso 1 1 calc R
C23 C 0.1609(3) -0.0319(3) 1.04145(17) 0.0423(11) Uani 1 1 d .
H23A H 0.1157 -0.0794 1.0591 0.064 Uiso 1 1 calc R
H23B H 0.1609 0.0127 1.0735 0.064 Uiso 1 1 calc R
H23C H 0.2471 -0.0478 1.0316 0.064 Uiso 1 1 calc R
C24 C -0.0401(3) 0.0223(3) 0.9944(2) 0.0427(12) Uani 1 1 d .
H24A H -0.0847 -0.0249 1.0128 0.064 Uiso 1 1 calc R
H24B H -0.0816 0.0397 0.9543 0.064 Uiso 1 1 calc R
H24C H -0.0406 0.0678 1.0256 0.064 Uiso 1 1 calc R
C25 C 0.6035(3) -0.0681(2) 1.01639(15) 0.0186(8) Uani 1 1 d .
C26 C 0.6980(3) -0.1345(2) 1.02009(15) 0.0184(7) Uani 1 1 d .
C27 C 0.7195(3) -0.1882(2) 0.96852(18) 0.0278(9) Uani 1 1 d .
H27A H 0.6724 -0.1825 0.9297 0.033 Uiso 1 1 calc R
C28 C 0.8089(4) -0.2499(2) 0.97325(19) 0.0351(11) Uani 1 1 d .
H28A H 0.8232 -0.2855 0.9374 0.042 Uiso 1 1 calc R
C29 C 0.8765(4) -0.2599(2) 1.02918(18) 0.0359(10) Uani 1 1 d .
H29A H 0.9365 -0.3028 1.0326 0.043 Uiso 1 1 calc R
C30 C 0.8565(4) -0.2070(2) 1.08018(18) 0.0390(10) Uani 1 1 d .
H30A H 0.9041 -0.2131 1.1188 0.047 Uiso 1 1 calc R
C31 C 0.7688(4) -0.1454(2) 1.07617(18) 0.0313(10) Uani 1 1 d .
H31A H 0.7562 -0.1098 1.1121 0.038 Uiso 1 1 calc R
C32 C 0.5657(3) -0.0243(2) 1.07664(14) 0.0177(8) Uani 1 1 d .
C33 C 0.4825(3) -0.05906(19) 1.12136(17) 0.0230(7) Uani 1 1 d .
H33A H 0.4495 -0.1125 1.1135 0.028 Uiso 1 1 calc R
C34 C 0.4478(3) -0.0172(2) 1.17632(17) 0.0289(10) Uani 1 1 d .
H34A H 0.3903 -0.0414 1.2057 0.035 Uiso 1 1 calc R
C35 C 0.4957(3) 0.0599(2) 1.18914(17) 0.0285(9) Uani 1 1 d .
H35A H 0.4716 0.0886 1.2273 0.034 Uiso 1 1 calc R
C36 C 0.5794(4) 0.0950(2) 1.14607(17) 0.0299(9) Uani 1 1 d .
H36A H 0.6135 0.1479 1.1548 0.036 Uiso 1 1 calc R
C37 C 0.6137(3) 0.0534(2) 1.09035(15) 0.0245(8) Uani 1 1 d .
H37A H 0.6708 0.0782 1.0610 0.029 Uiso 1 1 calc R
Ir1 Ir 0.360935(11) 0.043787(8) 0.878638(6) 0.01965(4) Uani 1 1 d .
H H 0.268(3) -0.0161(19) 0.8413(14) 0.024 Uiso 1 1 d .
N1 N 0.4566(3) 0.00159(19) 0.95642(14) 0.0231(7) Uani 1 1 d .
H1 H 0.429(3) 0.017(2) 0.9970(16) 0.028 Uiso 1 1 d .
N2 N 0.5537(2) -0.05196(19) 0.95975(12) 0.0206(6) Uani 1 1 d .
P1 P 0.50605(8) 0.02361(6) 0.79643(4) 0.0206(2) Uani 1 1 d .
P2 P 0.18939(8) 0.08165(6) 0.93904(4) 0.0211(2) Uani 1 1 d .

loop_
_atom_site_aniso_label
_atom_site_aniso_U_11
_atom_site_aniso_U_22
_atom_site_aniso_U_33
_atom_site_aniso_U_23
_atom_site_aniso_U_13
_atom_site_aniso_U_12
C1 0.028(2) 0.031(2) 0.026(2) 0.0043(18) 0.0037(17) -0.0011(18)
C2 0.025(2) 0.023(2) 0.0225(18) 0.0035(16) -0.0037(16) -0.0023(17)
C3 0.0222(19) 0.020(2) 0.0196(18) 0.0001(16) -0.0030(15) -0.0016(16)
C4 0.023(2) 0.022(2) 0.0227(17) -0.0026(15) -0.0070(16) 0.0022(17)
C5 0.0200(16) 0.032(2) 0.0270(18) -0.002(2) -0.0054(18) 0.0028(16)
C6 0.036(2) 0.024(2) 0.025(2) 0.0058(17) -0.0049(17) -0.0049(19)
C7 0.038(3) 0.024(2) 0.033(2) 0.0089(17) -0.0139(19) -0.0004(19)
C8 0.023(2) 0.026(2) 0.035(2) -0.0034(18) -0.0102(16) 0.0037(17)
C9 0.0183(17) 0.038(2) 0.0223(17) -0.003(2) 0.0029(13) 0.0006(19)
C10 0.034(2) 0.044(3) 0.031(2) -0.0069(19) 0.0000(17) -0.0102(19)
C11 0.0165(18) 0.050(3) 0.032(2) 0.001(2) -0.0005(15) 0.003(2)
C12 0.025(2) 0.047(3) 0.034(2) 0.0029(19) 0.0059(17) 0.001(2)
C13 0.025(2) 0.031(2) 0.024(2) -0.0038(17) -0.0008(16) 0.0017(17)
C14 0.034(2) 0.049(3) 0.033(2) -0.0082(18) -0.009(2) -0.005(2)
C15 0.044(3) 0.026(2) 0.042(2) 0.001(2) -0.001(2) 0.004(2)
C16 0.039(2) 0.056(3) 0.029(2) -0.015(2) 0.0029(19) 0.000(2)
C17 0.026(2) 0.030(2) 0.031(2) -0.0053(18) -0.0041(17) 0.0036(18)
C18 0.051(3) 0.024(2) 0.054(3) 0.001(2) -0.024(2) 0.000(2)
C19 0.033(2) 0.033(3) 0.032(2) -0.0071(19) -0.0081(17) 0.0008(18)
C20 0.039(3) 0.053(3) 0.054(3) -0.025(2) -0.001(2) 0.015(2)
C21 0.026(2) 0.037(2) 0.029(2) 0.0032(18) 0.0022(16) -0.0040(18)
C22 0.042(3) 0.034(3) 0.059(3) 0.004(2) -0.002(2) -0.012(2)
C23 0.039(3) 0.049(3) 0.039(2) 0.017(2) 0.0022(18) -0.005(2)
C24 0.025(2) 0.062(3) 0.041(2) 0.007(2) 0.0079(18) -0.006(2)
C25 0.0156(18) 0.019(2) 0.0210(17) 0.0006(14) -0.0018(13) 0.0014(14)
C26 0.0179(17) 0.0167(19) 0.0206(18) -0.0007(16) -0.0006(14) -0.0016(16)
C27 0.030(2) 0.027(2) 0.027(2) 0.0016(17) 0.0004(17) 0.0070(18)
C28 0.043(3) 0.026(2) 0.036(2) -0.0060(19) 0.0001(19) 0.015(2)
C29 0.035(2) 0.023(2) 0.050(2) -0.0001(19) -0.010(2) 0.013(2)
C30 0.044(2) 0.036(2) 0.037(2) -0.0004(18) -0.017(2) 0.014(2)
C31 0.038(2) 0.026(2) 0.030(2) -0.0044(18) -0.0088(18) 0.0088(19)
C32 0.0200(18) 0.018(2) 0.0153(17) 0.0003(14) -0.0049(14) 0.0034(15)
C33 0.0242(16) 0.020(2) 0.0247(17) 0.0010(19) -0.0022(17) -0.0047(14)
C34 0.023(2) 0.040(3) 0.024(2) 0.0031(17) 0.0060(16) 0.0013(18)
C35 0.031(2) 0.032(3) 0.0221(18) -0.0054(18) 0.0008(16) 0.0091(19)
C36 0.041(2) 0.018(2) 0.031(2) -0.0042(17) -0.0010(18) 0.0003(18)
C37 0.028(2) 0.021(2) 0.0243(17) 0.0047(17) 0.0016(14) -0.0026(18)
Ir1 0.01769(6) 0.02476(7) 0.01649(6) 0.00294(7) -0.00039(6) 0.00383(7)
N1 0.0241(17) 0.0280(19) 0.0171(16) -0.0006(14) 0.0020(13) 0.0101(14)
N2 0.0199(15) 0.0223(17) 0.0196(14) 0.0054(14) 0.0008(11) 0.0025(15)
P1 0.0205(5) 0.0241(6) 0.0171(4) 0.0027(4) 0.0002(4) 0.0019(4)
P2 0.0168(4) 0.0267(6) 0.0198(5) -0.0002(4) -0.0006(4) 0.0025(4)

loop_
_atom_type_symbol
_atom_type_description
_atom_type_scat_dispersion_real
_atom_type_scat_dispersion_imag
_atom_type_scat_source
C C 0.0033 0.0016 'International Tables Vol C Tables 4.2.6.8 and 6.1.1.4'
H H 0.0000 0.0000 'International Tables Vol C Tables 4.2.6.8 and 6.1.1.4'
N N 0.0061 0.0033 'International Tables Vol C Tables 4.2.6.8 and 6.1.1.4'
P P 0.1023 0.0942 'International Tables Vol C Tables 4.2.6.8 and 6.1.1.4'
Ir Ir -1.4442 7.9887 'International Tables Vol C Tables 4.2.6.8 and 6.1.1.4'

loop_
_exptl_crystal_face_index_h
_exptl_crystal_face_index_k
_exptl_crystal_face_index_l
_exptl_crystal_face_perp_dist
0.00 -1.00 1.00 0.0500
1.00 0.00 -1.00 0.1200
-1.00 1.00 0.00 0.0700
0.00 0.00 -1.00 0.0200
0.00 0.00 1.00 0.0200
0.00 1.00 -1.00 0.0500
1.00 -2.00 0.00 0.1000
-1.00 -1.00 1.00 0.1100

loop_
_geom_angle_atom_site_label_1
_geom_angle_atom_site_label_2
_geom_angle_atom_site_label_3
_geom_angle
C2 C1 P1 111.0(2)
C2 C1 H1A 109.4
P1 C1 H1A 109.4
C2 C1 H1B 109.4
P1 C1 H1B 109.4
H1A C1 H1B 108.0
C6 C2 C3 122.3(3)
C6 C2 C1 119.8(3)
C3 C2 C1 117.7(3)
C2 C3 C4 115.7(3)
C2 C3 Ir1 122.9(3)
C4 C3 Ir1 121.4(2)
C8 C4 C3 121.7(3)
C8 C4 C5 120.0(3)
C3 C4 C5 118.2(3)
C4 C5 P2 109.8(2)
C4 C5 H5A 109.7
P2 C5 H5A 109.7
C4 C5 H5B 109.7
P2 C5 H5B 109.7
H5A C5 H5B 108.2
C7 C6 C2 120.3(3)
C7 C6 H6A 119.8
C2 C6 H6A 119.8
C8 C7 C6 119.1(3)
C8 C7 H7A 120.5
C6 C7 H7A 120.5
C7 C8 C4 120.8(3)
C7 C8 H8A 119.6
C4 C8 H8A 119.6
C10 C9 C11 109.7(3)
C10 C9 C12 108.2(3)
C11 C9 C12 108.6(3)
C10 C9 P1 105.2(2)
C11 C9 P1 111.8(3)
C12 C9 P1 113.2(2)
C9 C10 H10A 109.5
C9 C10 H10B 109.5
H10A C10 H10B 109.5
C9 C10 H10C 109.5
H10A C10 H10C 109.5
H10B C10 H10C 109.5
C9 C11 H11A 109.5
C9 C11 H11B 109.5
H11A C11 H11B 109.5
C9 C11 H11C 109.5
H11A C11 H11C 109.5
H11B C11 H11C 109.5
C9 C12 H12A 109.5
C9 C12 H12B 109.5
H12A C12 H12B 109.5
C9 C12 H12C 109.5
H12A C12 H12C 109.5
H12B C12 H12C 109.5
C15 C13 C16 109.9(3)
C15 C13 C14 107.2(3)
C16 C13 C14 108.0(3)
C15 C13 P1 109.1(2)
C16 C13 P1 114.6(3)
C14 C13 P1 107.8(2)
C13 C14 H14A 109.5
C13 C14 H14B 109.5
H14A C14 H14B 109.5
C13 C14 H14C 109.5
H14A C14 H14C 109.5
H14B C14 H14C 109.5
C13 C15 H15A 109.5
C13 C15 H15B 109.5
H15A C15 H15B 109.5
C13 C15 H15C 109.5
H15A C15 H15C 109.5
H15B C15 H15C 109.5
C13 C16 H16A 109.5
C13 C16 H16B 109.5
H16A C16 H16B 109.5
C13 C16 H16C 109.5
H16A C16 H16C 109.5
H16B C16 H16C 109.5
C20 C17 C19 109.4(3)
C20 C17 C18 108.7(3)
C19 C17 C18 107.2(3)
C20 C17 P2 114.0(3)
C19 C17 P2 111.9(3)
C18 C17 P2 105.3(3)
C17 C18 H18A 109.5
C17 C18 H18B 109.5
H18A C18 H18B 109.5
C17 C18 H18C 109.5
H18A C18 H18C 109.5
H18B C18 H18C 109.5
C17 C19 H19A 109.5
C17 C19 H19B 109.5
H19A C19 H19B 109.5
C17 C19 H19C 109.5
H19A C19 H19C 109.5
H19B C19 H19C 109.5
C17 C20 H20A 109.5
C17 C20 H20B 109.5
H20A C20 H20B 109.5
C17 C20 H20C 109.5
H20A C20 H20C 109.5
H20B C20 H20C 109.5
C23 C21 C22 107.6(3)
C23 C21 C24 109.8(3)
C22 C21 C24 108.3(3)
C23 C21 P2 110.9(3)
C22 C21 P2 106.5(2)
C24 C21 P2 113.5(3)
C21 C22 H22A 109.5
C21 C22 H22B 109.5
H22A C22 H22B 109.5
C21 C22 H22C 109.5
H22A C22 H22C 109.5
H22B C22 H22C 109.5
C21 C23 H23A 109.5
C21 C23 H23B 109.5
H23A C23 H23B 109.5
C21 C23 H23C 109.5
H23A C23 H23C 109.5
H23B C23 H23C 109.5
C21 C24 H24A 109.5
C21 C24 H24B 109.5
H24A C24 H24B 109.5
C21 C24 H24C 109.5
H24A C24 H24C 109.5
H24B C24 H24C 109.5
N2 C25 C26 118.0(3)
N2 C25 C32 122.5(3)
C26 C25 C32 119.4(3)
C31 C26 C27 117.6(3)
C31 C26 C25 120.5(3)
C27 C26 C25 121.9(3)
C28 C27 C26 120.8(3)
C28 C27 H27A 119.6
C26 C27 H27A 119.6
C29 C28 C27 120.5(4)
C29 C28 H28A 119.7
C27 C28 H28A 119.7
C28 C29 C30 119.2(4)
C28 C29 H29A 120.4
C30 C29 H29A 120.4
C29 C30 C31 121.0(4)
C29 C30 H30A 119.5
C31 C30 H30A 119.5
C30 C31 C26 121.0(3)
C30 C31 H31A 119.5
C26 C31 H31A 119.5
C37 C32 C33 117.8(3)
C37 C32 C25 120.2(3)
C33 C32 C25 122.0(3)
C34 C33 C32 121.0(3)
C34 C33 H33A 119.5
C32 C33 H33A 119.5
C33 C34 C35 120.5(3)
C33 C34 H34A 119.7
C35 C34 H34A 119.7
C34 C35 C36 119.5(3)
C34 C35 H35A 120.2
C36 C35 H35A 120.2
C37 C36 C35 120.2(3)
C37 C36 H36A 119.9
C35 C36 H36A 119.9
C36 C37 C32 121.0(3)
C36 C37 H37A 119.5
C32 C37 H37A 119.5
N1 Ir1 C3 164.79(13)
N1 Ir1 P2 93.76(8)
C3 Ir1 P2 82.89(10)
N1 Ir1 P1 101.07(8)
C3 Ir1 P1 82.21(10)
P2 Ir1 P1 165.00(3)
N1 Ir1 H 119.6(11)
C3 Ir1 H 75.1(11)
P2 Ir1 H 85.7(11)
P1 Ir1 H 88.9(11)
N2 N1 Ir1 130.2(2)
N2 N1 H1 112(2)
Ir1 N1 H1 118(2)
C25 N2 N1 119.0(3)
C1 P1 C13 105.60(17)
C1 P1 C9 101.23(17)
C13 P1 C9 110.92(17)
C1 P1 Ir1 102.36(12)
C13 P1 Ir1 114.00(12)
C9 P1 Ir1 120.29(10)
C5 P2 C21 103.45(16)
C5 P2 C17 104.37(17)
C21 P2 C17 111.62(17)
C5 P2 Ir1 102.31(12)
C21 P2 Ir1 117.75(13)
C17 P2 Ir1 115.11(12)

loop_
_geom_bond_atom_site_label_1
_geom_bond_atom_site_label_2
_geom_bond_distance
C1 C2 1.514(5)
C1 P1 1.832(4)
C1 H1A 0.9900
C1 H1B 0.9900
C2 C6 1.391(5)
C2 C3 1.402(5)
C3 C4 1.421(5)
C3 Ir1 2.061(3)
C4 C8 1.391(5)
C4 C5 1.504(5)
C5 P2 1.842(3)
C5 H5A 0.9900
C5 H5B 0.9900
C6 C7 1.390(5)
C6 H6A 0.9500
C7 C8 1.377(5)
C7 H7A 0.9500
C8 H8A 0.9500
C9 C10 1.520(5)
C9 C11 1.530(5)
C9 C12 1.542(5)
C9 P1 1.904(3)
C10 H10A 0.9800
C10 H10B 0.9800
C10 H10C 0.9800
C11 H11A 0.9800
C11 H11B 0.9800
C11 H11C 0.9800
C12 H12A 0.9800
C12 H12B 0.9800
C12 H12C 0.9800
C13 C15 1.531(5)
C13 C16 1.531(5)
C13 C14 1.537(5)
C13 P1 1.872(4)
C14 H14A 0.9800
C14 H14B 0.9800
C14 H14C 0.9800
C15 H15A 0.9800
C15 H15B 0.9800
C15 H15C 0.9800
C16 H16A 0.9800
C16 H16B 0.9800
C16 H16C 0.9800
C17 C20 1.517(5)
C17 C19 1.519(5)
C17 C18 1.546(5)
C17 P2 1.886(4)
C18 H18A 0.9800
C18 H18B 0.9800
C18 H18C 0.9800
C19 H19A 0.9800
C19 H19B 0.9800
C19 H19C 0.9800
C20 H20A 0.9800
C20 H20B 0.9800
C20 H20C 0.9800
C21 C23 1.531(5)
C21 C22 1.542(5)
C21 C24 1.548(5)
C21 P2 1.883(4)
C22 H22A 0.9800
C22 H22B 0.9800
C22 H22C 0.9800
C23 H23A 0.9800
C23 H23B 0.9800
C23 H23C 0.9800
C24 H24A 0.9800
C24 H24B 0.9800
C24 H24C 0.9800
C25 N2 1.310(4)
C25 C26 1.479(4)
C25 C32 1.487(4)
C26 C31 1.393(5)
C26 C27 1.394(5)
C27 C28 1.389(5)
C27 H27A 0.9500
C28 C29 1.371(5)
C28 H28A 0.9500
C29 C30 1.374(5)
C29 H29A 0.9500
C30 C31 1.375(5)
C30 H30A 0.9500
C31 H31A 0.9500
C32 C37 1.391(4)
C32 C33 1.400(4)
C33 C34 1.373(5)
C33 H33A 0.9500
C34 C35 1.377(5)
C34 H34A 0.9500
C35 C36 1.384(5)
C35 H35A 0.9500
C36 C37 1.382(4)
C36 H36A 0.9500
C37 H37A 0.9500
Ir1 N1 2.022(3)
Ir1 P2 2.3018(9)
Ir1 P1 2.3215(9)
Ir1 H 1.59(3)
N1 N2 1.356(4)
N1 H1 0.92(3)
